data_7002422
loop_
_publ_author_name
'Gong, Shaogang'
'Ma, Haiyan'
'Huang, Jiling'

_publ_section_title
;
 Zirconium and hafnium complexes supported by linked
 bis(\b-diketiminate) ligands: synthesis, characterization and
 catalytic application in ethylene polymerization
;
_journal_issue 39
_journal_name_full 'Dalton Transactions'
_journal_page_first 8237
_journal_page_last 8247
_journal_paper_doi 10.1039/b905392a
_journal_year 2009
_chemical_formula_sum 'C39.5 H56 Cl2 N4 Zr'
_chemical_formula_weight 749.00
_chemical_name_systematic
;
?
;
_space_group_IT_number 14
_symmetry_cell_setting monoclinic
_symmetry_space_group_name_Hall '-P 2ybc'
_symmetry_space_group_name_H-M 'P 1 21/c 1'
_atom_sites_solution_hydrogens geom
_atom_sites_solution_primary direct
_atom_sites_solution_secondary difmap
_audit_creation_method SHELXL-97
_cell_angle_alpha 90.00
_cell_angle_beta 111.609(2)
_cell_angle_gamma 90.00
_cell_formula_units_Z 4
_cell_length_a 11.4820(11)
_cell_length_b 31.485(3)
_cell_length_c 11.7046(11)
_cell_measurement_reflns_used 1850
_cell_measurement_temperature 293(2)
_cell_measurement_theta_max 51.730
_cell_measurement_theta_min 4.550
_cell_volume 3934.0(6)
_computing_cell_refinement 'Bruker SMART'
_computing_data_collection 'Bruker SMART'
_computing_data_reduction 'Bruker SHELXTL'
_computing_molecular_graphics 'Bruker SHELXTL'
_computing_publication_material 'Bruker SHELXTL'
_computing_structure_refinement 'SHELXL-97 (Sheldrick, 1997)'
_computing_structure_solution 'SHELXS-97 (Sheldrick, 1990)'
_diffrn_ambient_temperature 293(2)
_diffrn_measured_fraction_theta_full 0.999
_diffrn_measured_fraction_theta_max 0.999
_diffrn_measurement_device_type 'CCD area detector'
_diffrn_measurement_method 'phi and omega scans'
_diffrn_radiation_monochromator graphite
_diffrn_radiation_source 'fine-focus sealed tube'
_diffrn_radiation_type MoK\a
_diffrn_radiation_wavelength 0.71073
_diffrn_reflns_av_R_equivalents 0.0853
_diffrn_reflns_av_sigmaI/netI 0.0846
_diffrn_reflns_limit_h_max 13
_diffrn_reflns_limit_h_min -14
_diffrn_reflns_limit_k_max 40
_diffrn_reflns_limit_k_min -35
_diffrn_reflns_limit_l_max 14
_diffrn_reflns_limit_l_min -14
_diffrn_reflns_number 22563
_diffrn_reflns_theta_full 26.00
_diffrn_reflns_theta_max 27.00
_diffrn_reflns_theta_min 1.91
_exptl_absorpt_coefficient_mu 0.447
_exptl_absorpt_correction_T_max 1.00000
_exptl_absorpt_correction_T_min 0.75156
_exptl_absorpt_correction_type empirical
_exptl_absorpt_process_details sadabs
_exptl_crystal_colour yellow
_exptl_crystal_density_diffrn 1.265
_exptl_crystal_density_method 'not measured'
_exptl_crystal_description prismatic
_exptl_crystal_F_000 1580
_exptl_crystal_size_max 0.498
_exptl_crystal_size_mid 0.419
_exptl_crystal_size_min 0.347
_refine_diff_density_max 0.691
_refine_diff_density_min -0.645
_refine_diff_density_rms 0.078
_refine_ls_extinction_coef 0.00053(17)
_refine_ls_extinction_expression Fc^*^=kFc[1+0.001xFc^2^\l^3^/sin(2\q)]^-1/4^
_refine_ls_extinction_method SHELXL
_refine_ls_goodness_of_fit_ref 1.011
_refine_ls_hydrogen_treatment constr
_refine_ls_matrix_type full
_refine_ls_number_parameters 446
_refine_ls_number_reflns 8553
_refine_ls_number_restraints 4
_refine_ls_restrained_S_all 1.012
_refine_ls_R_factor_all 0.0796
_refine_ls_R_factor_gt 0.0552
_refine_ls_shift/su_max 0.041
_refine_ls_shift/su_mean 0.001
_refine_ls_structure_factor_coef Fsqd
_refine_ls_weighting_details 'calc w=1/[\s^2^(Fo^2^)+(0.0505P)^2^+0.0000P] where P=(Fo^2^+2Fc^2^)/3'
_refine_ls_weighting_scheme calc
_refine_ls_wR_factor_gt 0.1165
_refine_ls_wR_factor_ref 0.1255
_reflns_number_gt 6286
_reflns_number_total 8553
_reflns_threshold_expression >2sigma(I)
_cod_data_source_file b905392a.txt
_cod_data_source_block cd27456
_cod_depositor_comments
;
The following automatic conversions were performed:
'_symmetry_cell_setting' value 'Monoclinic' changed to 'monoclinic'
according to '/home/saulius/struct/CIF-dictionaries/cif_core.dic'
dictionary named 'cif_core.dic' version 2.4.1 from 2010-06-29.

Automatic conversion script
Id: cif_fix_enum 1527 2010-12-29 10:47:43Z saulius 
;
_cod_original_cell_volume 3933.9(6)
_cod_original_sg_symbol_H-M P2(1)/c
_cod_original_formula_sum 'C39.50 H56 Cl2 N4 Zr'
_cod_database_code 7002422

loop_
_symmetry_equiv_pos_as_xyz
'x, y, z'
'-x, y+1/2, -z+1/2'
'-x, -y, -z'
'x, -y-1/2, z-1/2'

loop_
_atom_site_label
_atom_site_type_symbol
_atom_site_fract_x
_atom_site_fract_y
_atom_site_fract_z
_atom_site_U_iso_or_equiv
_atom_site_adp_type
_atom_site_occupancy
_atom_site_symmetry_multiplicity
_atom_site_calc_flag
_atom_site_refinement_flags
_atom_site_disorder_assembly
_atom_site_disorder_group
Zr Zr 0.50343(3) 0.124973(10) 0.17753(3) 0.02688(11) Uani 1 1 d . . .
Cl1 Cl 0.50258(10) 0.20013(3) 0.13224(8) 0.0447(2) Uani 1 1 d . . .
Cl2 Cl 0.66270(8) 0.08157(3) 0.14579(8) 0.0453(2) Uani 1 1 d . . .
N1 N 0.3947(3) 0.11891(8) -0.0320(2) 0.0322(6) Uani 1 1 d . . .
N2 N 0.3893(3) 0.06885(9) 0.1670(2) 0.0348(7) Uani 1 1 d . . .
N3 N 0.6629(2) 0.14123(9) 0.3628(2) 0.0315(6) Uani 1 1 d . . .
N4 N 0.4020(3) 0.13534(9) 0.2996(2) 0.0351(7) Uani 1 1 d . . .
C1 C 0.3676(3) 0.08113(11) -0.0878(3) 0.0378(8) Uani 1 1 d . . .
C2 C 0.3794(3) 0.04225(11) -0.0269(3) 0.0377(8) Uani 1 1 d . . .
H2 H 0.3891 0.0182 -0.0686 0.045 Uiso 1 1 calc R . .
C3 C 0.3778(3) 0.03635(11) 0.0888(3) 0.0378(8) Uani 1 1 d . . .
C4 C 0.3092(4) 0.07774(13) -0.2267(3) 0.0601(12) Uani 1 1 d . . .
H4A H 0.2196 0.0791 -0.2525 0.090 Uiso 1 1 calc R . .
H4B H 0.3327 0.0512 -0.2525 0.090 Uiso 1 1 calc R . .
H4C H 0.3382 0.1007 -0.2631 0.090 Uiso 1 1 calc R . .
C5 C 0.3580(4) -0.00789(12) 0.1249(4) 0.0540(11) Uani 1 1 d . . .
H5A H 0.4171 -0.0138 0.2059 0.081 Uiso 1 1 calc R . .
H5B H 0.3696 -0.0277 0.0677 0.081 Uiso 1 1 calc R . .
H5C H 0.2744 -0.0105 0.1242 0.081 Uiso 1 1 calc R . .
C6 C 0.6490(3) 0.17071(11) 0.4395(3) 0.0337(8) Uani 1 1 d . . .
C7 C 0.5331(3) 0.18813(11) 0.4286(3) 0.0370(8) Uani 1 1 d . . .
H7 H 0.5340 0.2151 0.4612 0.044 Uiso 1 1 calc R . .
C8 C 0.4181(3) 0.16906(11) 0.3743(3) 0.0354(8) Uani 1 1 d . . .
C9 C 0.7586(4) 0.18567(14) 0.5498(3) 0.0547(11) Uani 1 1 d . . .
H9A H 0.7525 0.1740 0.6232 0.082 Uiso 1 1 calc R . .
H9B H 0.7577 0.2161 0.5539 0.082 Uiso 1 1 calc R . .
H9C H 0.8353 0.1765 0.5426 0.082 Uiso 1 1 calc R . .
C10 C 0.3119(4) 0.18566(14) 0.4069(4) 0.0553(11) Uani 1 1 d . . .
H10A H 0.2363 0.1855 0.3352 0.083 Uiso 1 1 calc R . .
H10B H 0.3302 0.2142 0.4373 0.083 Uiso 1 1 calc R . .
H10C H 0.3014 0.1680 0.4692 0.083 Uiso 1 1 calc R . .
C11 C 0.2974(3) 0.10626(13) 0.2879(4) 0.0488(10) Uani 1 1 d . . .
H11A H 0.2222 0.1150 0.2206 0.059 Uiso 1 1 calc R . .
H11B H 0.2802 0.1061 0.3631 0.059 Uiso 1 1 calc R . .
C12 C 0.3381(4) 0.06344(12) 0.2637(3) 0.0452(9) Uani 1 1 d . . .
H12A H 0.4015 0.0521 0.3376 0.054 Uiso 1 1 calc R . .
H12B H 0.2675 0.0440 0.2370 0.054 Uiso 1 1 calc R . .
C14 C 0.3515(4) 0.15504(11) -0.1141(3) 0.0378(9) Uani 1 1 d . . .
C15 C 0.2286(4) 0.16826(11) -0.1455(3) 0.0450(10) Uani 1 1 d . . .
C16 C 0.1856(5) 0.20105(14) -0.2305(4) 0.0660(13) Uani 1 1 d . . .
H16 H 0.1031 0.2102 -0.2532 0.079 Uiso 1 1 calc R . .
C17 C 0.2619(6) 0.22000(15) -0.2813(4) 0.0778(16) Uani 1 1 d . . .
H17 H 0.2311 0.2418 -0.3382 0.093 Uiso 1 1 calc R . .
C18 C 0.3836(5) 0.20708(14) -0.2488(4) 0.0674(14) Uani 1 1 d . . .
H18 H 0.4345 0.2202 -0.2843 0.081 Uiso 1 1 calc R . .
C19 C 0.4331(4) 0.17453(12) -0.1632(3) 0.0491(10) Uani 1 1 d . . .
C20 C 0.1419(4) 0.14920(13) -0.0891(4) 0.0532(11) Uani 1 1 d . . .
H20 H 0.1767 0.1217 -0.0539 0.064 Uiso 1 1 calc R . .
C21 C 0.1370(4) 0.17749(16) 0.0161(4) 0.0743(14) Uani 1 1 d . . .
H21A H 0.2200 0.1809 0.0763 0.111 Uiso 1 1 calc R . .
H21B H 0.0845 0.1644 0.0538 0.111 Uiso 1 1 calc R . .
H21C H 0.1034 0.2048 -0.0159 0.111 Uiso 1 1 calc R . .
C22 C 0.0086(4) 0.14148(19) -0.1832(5) 0.0883(17) Uani 1 1 d . . .
H22A H -0.0294 0.1682 -0.2162 0.132 Uiso 1 1 calc R . .
H22B H -0.0407 0.1275 -0.1436 0.132 Uiso 1 1 calc R . .
H22C H 0.0128 0.1239 -0.2487 0.132 Uiso 1 1 calc R . .
C23 C 0.5689(5) 0.16178(14) -0.1282(4) 0.0611(12) Uani 1 1 d . . .
H23 H 0.5952 0.1483 -0.0472 0.073 Uiso 1 1 calc R . .
C24 C 0.5889(7) 0.12973(18) -0.2156(7) 0.120(3) Uani 1 1 d . . .
H24A H 0.5401 0.1048 -0.2179 0.180 Uiso 1 1 calc R . .
H24B H 0.6760 0.1222 -0.1879 0.180 Uiso 1 1 calc R . .
H24C H 0.5633 0.1418 -0.2964 0.180 Uiso 1 1 calc R . .
C25 C 0.6561(5) 0.19908(17) -0.1175(6) 0.0916(17) Uani 1 1 d . . .
H25A H 0.6300 0.2141 -0.1942 0.137 Uiso 1 1 calc R . .
H25B H 0.7401 0.1889 -0.0974 0.137 Uiso 1 1 calc R . .
H25C H 0.6534 0.2179 -0.0539 0.137 Uiso 1 1 calc R . .
C26 C 0.7865(3) 0.12165(12) 0.4003(3) 0.0380(8) Uani 1 1 d . . .
C27 C 0.8821(3) 0.14185(14) 0.3750(4) 0.0509(10) Uani 1 1 d . . .
C28 C 0.9983(4) 0.12245(17) 0.4147(5) 0.0689(13) Uani 1 1 d . . .
H28 H 1.0640 0.1356 0.4002 0.083 Uiso 1 1 calc R . .
C29 C 1.0183(4) 0.08456(19) 0.4745(5) 0.0766(16) Uani 1 1 d . . .
H29 H 1.0974 0.0722 0.5007 0.092 Uiso 1 1 calc R . .
C30 C 0.9237(4) 0.06450(15) 0.4965(4) 0.0607(12) Uani 1 1 d . . .
H30 H 0.9386 0.0384 0.5366 0.073 Uiso 1 1 calc R . .
C31 C 0.8042(3) 0.08258(12) 0.4596(3) 0.0414(9) Uani 1 1 d . . .
C32 C 0.8639(4) 0.18343(16) 0.3051(5) 0.0742(15) Uani 1 1 d . . .
H32 H 0.7765 0.1923 0.2831 0.089 Uiso 1 1 calc R . .
C33 C 0.8881(6) 0.1770(2) 0.1868(5) 0.112(2) Uani 1 1 d . . .
H33A H 0.9728 0.1676 0.2063 0.168 Uiso 1 1 calc R . .
H33B H 0.8755 0.2033 0.1426 0.168 Uiso 1 1 calc R . .
H33C H 0.8314 0.1560 0.1370 0.168 Uiso 1 1 calc R . .
C34 C 0.9485(6) 0.21936(18) 0.3788(6) 0.107(2) Uani 1 1 d . . .
H34A H 0.9210 0.2282 0.4433 0.160 Uiso 1 1 calc R . .
H34B H 0.9440 0.2430 0.3254 0.160 Uiso 1 1 calc R . .
H34C H 1.0334 0.2094 0.4139 0.160 Uiso 1 1 calc R . .
C35 C 0.7006(4) 0.05952(13) 0.4835(4) 0.0539(11) Uani 1 1 d . . .
H35 H 0.6228 0.0749 0.4389 0.065 Uiso 1 1 calc R . .
C36 C 0.6818(6) 0.01447(17) 0.4374(6) 0.103(2) Uani 1 1 d . . .
H36A H 0.6681 0.0141 0.3514 0.155 Uiso 1 1 calc R . .
H36B H 0.6104 0.0025 0.4497 0.155 Uiso 1 1 calc R . .
H36C H 0.7550 -0.0020 0.4817 0.155 Uiso 1 1 calc R . .
C37 C 0.7185(8) 0.0606(2) 0.6166(6) 0.145(3) Uani 1 1 d . . .
H37A H 0.7850 0.0416 0.6616 0.217 Uiso 1 1 calc R . .
H37B H 0.6424 0.0520 0.6262 0.217 Uiso 1 1 calc R . .
H37C H 0.7396 0.0890 0.6476 0.217 Uiso 1 1 calc R . .
C38 C -0.0391(10) 0.0272(6) 0.1536(13) 0.174(5) Uani 1 1 d . . .
C39 C -0.0137(17) 0.0538(6) 0.059(2) 0.159(10) Uani 0.50 1 d PD . .
C40 C 0.0188(7) 0.0337(3) -0.0281(16) 0.136(4) Uani 1 1 d D . .
C41 C 0.0479(17) 0.0181(11) -0.1221(17) 0.181(13) Uani 0.50 1 d PD . .
C42 C 0.0089(10) -0.0098(5) -0.0553(17) 0.124(6) Uani 0.50 1 d PD . .

loop_
_atom_site_aniso_label
_atom_site_aniso_U_11
_atom_site_aniso_U_22
_atom_site_aniso_U_33
_atom_site_aniso_U_23
_atom_site_aniso_U_13
_atom_site_aniso_U_12
Zr 0.02806(18) 0.02859(19) 0.02415(17) -0.00130(14) 0.00982(12) -0.00016(14)
Cl1 0.0646(6) 0.0313(5) 0.0368(5) -0.0018(4) 0.0171(4) -0.0005(4)
Cl2 0.0378(5) 0.0543(6) 0.0428(5) -0.0119(4) 0.0137(4) 0.0080(4)
N1 0.0397(16) 0.0268(15) 0.0272(14) 0.0022(12) 0.0089(12) 0.0035(13)
N2 0.0359(16) 0.0349(16) 0.0341(15) 0.0026(13) 0.0133(13) -0.0013(13)
N3 0.0260(14) 0.0374(16) 0.0308(14) -0.0006(13) 0.0104(12) 0.0015(12)
N4 0.0316(15) 0.0432(18) 0.0348(15) -0.0050(13) 0.0172(13) -0.0049(13)
C1 0.043(2) 0.036(2) 0.0314(18) -0.0014(16) 0.0102(16) 0.0035(17)
C2 0.041(2) 0.030(2) 0.0372(19) -0.0068(16) 0.0093(16) 0.0019(16)
C3 0.0347(19) 0.0304(19) 0.046(2) -0.0016(17) 0.0118(17) -0.0017(16)
C4 0.090(3) 0.046(2) 0.032(2) -0.0106(18) 0.009(2) -0.002(2)
C5 0.070(3) 0.037(2) 0.056(2) 0.0007(19) 0.024(2) -0.008(2)
C6 0.0357(19) 0.036(2) 0.0283(17) 0.0009(15) 0.0105(15) -0.0014(16)
C7 0.043(2) 0.038(2) 0.0325(18) -0.0074(16) 0.0170(16) 0.0026(17)
C8 0.038(2) 0.043(2) 0.0291(17) 0.0003(16) 0.0169(15) 0.0047(17)
C9 0.046(2) 0.068(3) 0.042(2) -0.023(2) 0.0061(19) -0.006(2)
C10 0.053(3) 0.068(3) 0.057(2) -0.008(2) 0.034(2) 0.007(2)
C11 0.039(2) 0.060(3) 0.055(2) -0.010(2) 0.0265(19) -0.0120(19)
C12 0.049(2) 0.047(2) 0.047(2) 0.0006(19) 0.0262(19) -0.0122(19)
C14 0.059(2) 0.0265(19) 0.0224(16) -0.0035(14) 0.0085(16) 0.0019(17)
C15 0.056(2) 0.034(2) 0.0327(19) -0.0020(17) 0.0016(18) 0.0086(19)
C16 0.075(3) 0.052(3) 0.054(3) 0.013(2) 0.004(2) 0.019(2)
C17 0.113(5) 0.053(3) 0.053(3) 0.024(2) 0.013(3) 0.020(3)
C18 0.108(4) 0.049(3) 0.046(2) 0.014(2) 0.029(3) 0.000(3)
C19 0.079(3) 0.039(2) 0.0300(19) 0.0043(17) 0.020(2) 0.003(2)
C20 0.045(2) 0.048(2) 0.052(2) 0.003(2) -0.0003(19) 0.012(2)
C21 0.062(3) 0.090(4) 0.071(3) 0.000(3) 0.024(3) 0.019(3)
C22 0.056(3) 0.098(4) 0.085(4) 0.002(3) -0.005(3) -0.002(3)
C23 0.088(4) 0.056(3) 0.056(3) 0.016(2) 0.046(3) 0.012(2)
C24 0.126(6) 0.092(5) 0.182(8) -0.038(5) 0.104(6) -0.002(4)
C25 0.088(4) 0.078(4) 0.114(5) -0.003(3) 0.043(4) -0.012(3)
C26 0.0301(18) 0.047(2) 0.0321(18) -0.0081(17) 0.0060(15) 0.0024(17)
C27 0.031(2) 0.061(3) 0.056(2) -0.003(2) 0.0113(18) -0.0049(19)
C28 0.034(2) 0.092(4) 0.077(3) -0.001(3) 0.017(2) 0.007(2)
C29 0.039(3) 0.108(4) 0.070(3) -0.010(3) 0.006(2) 0.025(3)
C30 0.055(3) 0.065(3) 0.051(2) 0.002(2) 0.006(2) 0.020(2)
C31 0.037(2) 0.048(2) 0.0310(18) -0.0045(17) 0.0037(16) 0.0093(18)
C32 0.039(2) 0.084(4) 0.099(4) 0.022(3) 0.025(3) -0.009(2)
C33 0.110(5) 0.138(6) 0.086(4) 0.024(4) 0.034(4) -0.040(4)
C34 0.106(5) 0.084(4) 0.145(6) -0.013(4) 0.063(5) -0.035(4)
C35 0.059(3) 0.046(2) 0.055(2) 0.010(2) 0.019(2) 0.011(2)
C36 0.130(6) 0.075(4) 0.110(5) -0.022(4) 0.050(4) -0.028(4)
C37 0.217(9) 0.145(6) 0.130(6) -0.041(5) 0.129(6) -0.074(6)
C38 0.085(6) 0.212(13) 0.214(13) -0.030(11) 0.042(7) 0.021(8)
C39 0.076(12) 0.115(16) 0.20(2) -0.051(16) -0.049(13) 0.006(11)
C40 0.069(5) 0.103(7) 0.206(12) 0.060(8) 0.016(6) -0.014(5)
C41 0.058(10) 0.34(4) 0.119(16) 0.07(2) 0.008(10) -0.051(17)
C42 0.030(6) 0.120(15) 0.18(2) -0.028(13) -0.003(9) 0.015(8)

loop_
_atom_type_symbol
_atom_type_description
_atom_type_scat_dispersion_real
_atom_type_scat_dispersion_imag
_atom_type_scat_source
C C 0.0033 0.0016 'International Tables Vol C Tables 4.2.6.8 and 6.1.1.4'
H H 0.0000 0.0000 'International Tables Vol C Tables 4.2.6.8 and 6.1.1.4'
N N 0.0061 0.0033 'International Tables Vol C Tables 4.2.6.8 and 6.1.1.4'
Cl Cl 0.1484 0.1585 'International Tables Vol C Tables 4.2.6.8 and 6.1.1.4'
Zr Zr -2.9673 0.5597 'International Tables Vol C Tables 4.2.6.8 and 6.1.1.4'

loop_
_geom_angle_atom_site_label_1
_geom_angle_atom_site_label_2
_geom_angle_atom_site_label_3
_geom_angle
_geom_angle_site_symmetry_1
_geom_angle_site_symmetry_3
_geom_angle_publ_flag
N4 Zr N2 72.68(11) . . ?
N4 Zr N1 119.91(10) . . ?
N2 Zr N1 78.15(10) . . ?
N4 Zr N3 77.42(10) . . ?
N2 Zr N3 118.89(10) . . ?
N1 Zr N3 160.03(10) . . ?
N4 Zr Cl2 143.50(8) . . ?
N2 Zr Cl2 90.35(8) . . ?
N1 Zr Cl2 86.20(7) . . ?
N3 Zr Cl2 83.52(7) . . ?
N4 Zr Cl1 92.13(8) . . ?
N2 Zr Cl1 145.73(8) . . ?
N1 Zr Cl1 83.77(7) . . ?
N3 Zr Cl1 85.83(7) . . ?
Cl2 Zr Cl1 117.40(4) . . ?
C1 N1 C14 114.4(3) . . ?
C1 N1 Zr 121.9(2) . . ?
C14 N1 Zr 123.75(19) . . ?
C3 N2 C12 118.1(3) . . ?
C3 N2 Zr 124.2(2) . . ?
C12 N2 Zr 117.1(2) . . ?
C6 N3 C26 115.7(3) . . ?
C6 N3 Zr 122.1(2) . . ?
C26 N3 Zr 122.2(2) . . ?
C8 N4 C11 117.5(3) . . ?
C8 N4 Zr 124.6(2) . . ?
C11 N4 Zr 117.4(2) . . ?
N1 C1 C2 124.7(3) . . ?
N1 C1 C4 121.1(3) . . ?
C2 C1 C4 114.0(3) . . ?
C3 C2 C1 125.9(3) . . ?
C3 C2 H2 117.0 . . ?
C1 C2 H2 117.0 . . ?
N2 C3 C2 122.3(3) . . ?
N2 C3 C5 120.1(3) . . ?
C2 C3 C5 117.5(3) . . ?
C1 C4 H4A 109.5 . . ?
C1 C4 H4B 109.5 . . ?
H4A C4 H4B 109.5 . . ?
C1 C4 H4C 109.5 . . ?
H4A C4 H4C 109.5 . . ?
H4B C4 H4C 109.5 . . ?
C3 C5 H5A 109.5 . . ?
C3 C5 H5B 109.5 . . ?
H5A C5 H5B 109.5 . . ?
C3 C5 H5C 109.5 . . ?
H5A C5 H5C 109.5 . . ?
H5B C5 H5C 109.5 . . ?
N3 C6 C7 123.6(3) . . ?
N3 C6 C9 121.5(3) . . ?
C7 C6 C9 114.9(3) . . ?
C8 C7 C6 126.1(3) . . ?
C8 C7 H7 117.0 . . ?
C6 C7 H7 117.0 . . ?
N4 C8 C7 121.7(3) . . ?
N4 C8 C10 120.7(3) . . ?
C7 C8 C10 117.5(3) . . ?
C6 C9 H9A 109.5 . . ?
C6 C9 H9B 109.5 . . ?
H9A C9 H9B 109.5 . . ?
C6 C9 H9C 109.5 . . ?
H9A C9 H9C 109.5 . . ?
H9B C9 H9C 109.5 . . ?
C8 C10 H10A 109.5 . . ?
C8 C10 H10B 109.5 . . ?
H10A C10 H10B 109.5 . . ?
C8 C10 H10C 109.5 . . ?
H10A C10 H10C 109.5 . . ?
H10B C10 H10C 109.5 . . ?
N4 C11 C12 106.1(3) . . ?
N4 C11 H11A 110.5 . . ?
C12 C11 H11A 110.5 . . ?
N4 C11 H11B 110.5 . . ?
C12 C11 H11B 110.5 . . ?
H11A C11 H11B 108.7 . . ?
N2 C12 C11 106.6(3) . . ?
N2 C12 H12A 110.4 . . ?
C11 C12 H12A 110.4 . . ?
N2 C12 H12B 110.4 . . ?
C11 C12 H12B 110.4 . . ?
H12A C12 H12B 108.6 . . ?
C15 C14 C19 121.8(3) . . ?
C15 C14 N1 118.5(3) . . ?
C19 C14 N1 119.7(3) . . ?
C14 C15 C16 118.1(4) . . ?
C14 C15 C20 122.5(3) . . ?
C16 C15 C20 119.4(4) . . ?
C17 C16 C15 121.3(5) . . ?
C17 C16 H16 119.3 . . ?
C15 C16 H16 119.3 . . ?
C16 C17 C18 120.2(4) . . ?
C16 C17 H17 119.9 . . ?
C18 C17 H17 119.9 . . ?
C17 C18 C19 121.4(5) . . ?
C17 C18 H18 119.3 . . ?
C19 C18 H18 119.3 . . ?
C18 C19 C14 117.1(4) . . ?
C18 C19 C23 119.6(4) . . ?
C14 C19 C23 123.3(3) . . ?
C15 C20 C21 110.2(3) . . ?
C15 C20 C22 113.1(4) . . ?
C21 C20 C22 110.2(4) . . ?
C15 C20 H20 107.7 . . ?
C21 C20 H20 107.7 . . ?
C22 C20 H20 107.7 . . ?
C20 C21 H21A 109.5 . . ?
C20 C21 H21B 109.5 . . ?
H21A C21 H21B 109.5 . . ?
C20 C21 H21C 109.5 . . ?
H21A C21 H21C 109.5 . . ?
H21B C21 H21C 109.5 . . ?
C20 C22 H22A 109.5 . . ?
C20 C22 H22B 109.5 . . ?
H22A C22 H22B 109.5 . . ?
C20 C22 H22C 109.5 . . ?
H22A C22 H22C 109.5 . . ?
H22B C22 H22C 109.5 . . ?
C19 C23 C24 113.1(5) . . ?
C19 C23 C25 113.6(4) . . ?
C24 C23 C25 108.2(4) . . ?
C19 C23 H23 107.2 . . ?
C24 C23 H23 107.2 . . ?
C25 C23 H23 107.2 . . ?
C23 C24 H24A 109.5 . . ?
C23 C24 H24B 109.5 . . ?
H24A C24 H24B 109.5 . . ?
C23 C24 H24C 109.5 . . ?
H24A C24 H24C 109.5 . . ?
H24B C24 H24C 109.5 . . ?
C23 C25 H25A 109.5 . . ?
C23 C25 H25B 109.5 . . ?
H25A C25 H25B 109.5 . . ?
C23 C25 H25C 109.5 . . ?
H25A C25 H25C 109.5 . . ?
H25B C25 H25C 109.5 . . ?
C31 C26 C27 122.0(3) . . ?
C31 C26 N3 118.1(3) . . ?
C27 C26 N3 119.9(3) . . ?
C28 C27 C26 117.7(4) . . ?
C28 C27 C32 119.1(4) . . ?
C26 C27 C32 123.1(4) . . ?
C29 C28 C27 121.3(5) . . ?
C29 C28 H28 119.3 . . ?
C27 C28 H28 119.3 . . ?
C30 C29 C28 120.6(4) . . ?
C30 C29 H29 119.7 . . ?
C28 C29 H29 119.7 . . ?
C29 C30 C31 120.9(4) . . ?
C29 C30 H30 119.6 . . ?
C31 C30 H30 119.6 . . ?
C26 C31 C30 117.4(4) . . ?
C26 C31 C35 122.7(3) . . ?
C30 C31 C35 119.9(4) . . ?
C27 C32 C33 109.9(5) . . ?
C27 C32 C34 113.6(4) . . ?
C33 C32 C34 108.7(4) . . ?
C27 C32 H32 108.2 . . ?
C33 C32 H32 108.2 . . ?
C34 C32 H32 108.2 . . ?
C32 C33 H33A 109.5 . . ?
C32 C33 H33B 109.5 . . ?
H33A C33 H33B 109.5 . . ?
C32 C33 H33C 109.5 . . ?
H33A C33 H33C 109.5 . . ?
H33B C33 H33C 109.5 . . ?
C32 C34 H34A 109.5 . . ?
C32 C34 H34B 109.5 . . ?
H34A C34 H34B 109.5 . . ?
C32 C34 H34C 109.5 . . ?
H34A C34 H34C 109.5 . . ?
H34B C34 H34C 109.5 . . ?
C37 C35 C31 111.6(4) . . ?
C37 C35 C36 110.0(5) . . ?
C31 C35 C36 114.0(4) . . ?
C37 C35 H35 106.9 . . ?
C31 C35 H35 107.0 . . ?
C36 C35 H35 107.0 . . ?
C35 C36 H36A 109.5 . . ?
C35 C36 H36B 109.5 . . ?
H36A C36 H36B 109.5 . . ?
C35 C36 H36C 109.5 . . ?
H36A C36 H36C 109.5 . . ?
H36B C36 H36C 109.5 . . ?
C35 C37 H37A 109.5 . . ?
C35 C37 H37B 109.5 . . ?
H37A C37 H37B 109.5 . . ?
C35 C37 H37C 109.5 . . ?
H37A C37 H37C 109.5 . . ?
H37B C37 H37C 109.5 . . ?
C42 C38 C41 55.9(9) 3 3 ?
C42 C38 C39 56.6(12) 3 . ?
C41 C38 C39 111.8(14) 3 . ?
C40 C39 C42 59.2(12) . 3 ?
C40 C39 C38 118.4(16) . . ?
C42 C39 C38 59.2(14) 3 . ?
C41 C40 C42 125.1(16) . 3 ?
C41 C40 C39 173.3(17) . . ?
C42 C40 C39 61.2(12) 3 . ?
C41 C40 C42 59.0(9) . . ?
C42 C40 C42 66.4(15) 3 . ?
C39 C40 C42 126.9(17) . . ?
C40 C41 C42 62.2(10) . . ?
C40 C41 C38 122.8(16) . 3 ?
C42 C41 C38 60.6(15) . 3 ?
C41 C42 C40 170.4(17) . 3 ?
C41 C42 C39 127(2) . 3 ?
C40 C42 C39 59.6(11) 3 3 ?
C41 C42 C40 58.7(11) . . ?
C40 C42 C40 113.6(15) 3 . ?
C39 C42 C40 169.3(16) 3 . ?
C41 C42 C38 63.6(18) . 3 ?
C40 C42 C38 123.8(14) 3 3 ?
C39 C42 C38 64.2(14) 3 3 ?
C40 C42 C38 122.3(17) . 3 ?
C41 C42 C42 113.9(18) . 3 ?
C40 C42 C42 58.1(14) 3 3 ?
C39 C42 C42 117(2) 3 3 ?
C40 C42 C42 55.5(10) . 3 ?
C38 C42 C42 174.1(14) 3 3 ?

loop_
_geom_bond_atom_site_label_1
_geom_bond_atom_site_label_2
_geom_bond_distance
_geom_bond_site_symmetry_2
_geom_bond_publ_flag
Zr N4 2.174(3) . ?
Zr N2 2.176(3) . ?
Zr N1 2.314(3) . ?
Zr N3 2.322(3) . ?
Zr Cl2 2.4187(9) . ?
Zr Cl1 2.4241(9) . ?
N1 C1 1.337(4) . ?
N1 C14 1.453(4) . ?
N2 C3 1.347(4) . ?
N2 C12 1.465(4) . ?
N3 C6 1.341(4) . ?
N3 C26 1.459(4) . ?
N4 C8 1.344(4) . ?
N4 C11 1.476(4) . ?
C1 C2 1.398(5) . ?
C1 C4 1.518(5) . ?
C2 C3 1.374(5) . ?
C2 H2 0.9300 . ?
C3 C5 1.497(5) . ?
C4 H4A 0.9600 . ?
C4 H4B 0.9600 . ?
C4 H4C 0.9600 . ?
C5 H5A 0.9600 . ?
C5 H5B 0.9600 . ?
C5 H5C 0.9600 . ?
C6 C7 1.402(5) . ?
C6 C9 1.508(5) . ?
C7 C8 1.374(5) . ?
C7 H7 0.9300 . ?
C8 C10 1.500(5) . ?
C9 H9A 0.9600 . ?
C9 H9B 0.9600 . ?
C9 H9C 0.9600 . ?
C10 H10A 0.9600 . ?
C10 H10B 0.9600 . ?
C10 H10C 0.9600 . ?
C11 C12 1.488(5) . ?
C11 H11A 0.9700 . ?
C11 H11B 0.9700 . ?
C12 H12A 0.9700 . ?
C12 H12B 0.9700 . ?
C14 C15 1.386(5) . ?
C14 C19 1.407(5) . ?
C15 C16 1.392(5) . ?
C15 C20 1.507(6) . ?
C16 C17 1.364(7) . ?
C16 H16 0.9300 . ?
C17 C18 1.368(7) . ?
C17 H17 0.9300 . ?
C18 C19 1.399(5) . ?
C18 H18 0.9300 . ?
C19 C23 1.514(6) . ?
C20 C21 1.538(6) . ?
C20 C22 1.541(6) . ?
C20 H20 0.9800 . ?
C21 H21A 0.9600 . ?
C21 H21B 0.9600 . ?
C21 H21C 0.9600 . ?
C22 H22A 0.9600 . ?
C22 H22B 0.9600 . ?
C22 H22C 0.9600 . ?
C23 C24 1.513(6) . ?
C23 C25 1.518(6) . ?
C23 H23 0.9800 . ?
C24 H24A 0.9600 . ?
C24 H24B 0.9600 . ?
C24 H24C 0.9600 . ?
C25 H25A 0.9600 . ?
C25 H25B 0.9600 . ?
C25 H25C 0.9600 . ?
C26 C31 1.390(5) . ?
C26 C27 1.391(5) . ?
C27 C28 1.383(6) . ?
C27 C32 1.517(6) . ?
C28 C29 1.359(7) . ?
C28 H28 0.9300 . ?
C29 C30 1.360(7) . ?
C29 H29 0.9300 . ?
C30 C31 1.398(5) . ?
C30 H30 0.9300 . ?
C31 C35 1.505(6) . ?
C32 C33 1.522(8) . ?
C32 C34 1.534(7) . ?
C32 H32 0.9800 . ?
C33 H33A 0.9600 . ?
C33 H33B 0.9600 . ?
C33 H33C 0.9600 . ?
C34 H34A 0.9600 . ?
C34 H34B 0.9600 . ?
C34 H34C 0.9600 . ?
C35 C37 1.495(7) . ?
C35 C36 1.505(6) . ?
C35 H35 0.9800 . ?
C36 H36A 0.9600 . ?
C36 H36B 0.9600 . ?
C36 H36C 0.9600 . ?
C37 H37A 0.9600 . ?
C37 H37B 0.9600 . ?
C37 H37C 0.9600 . ?
C38 C42 1.43(2) 3 ?
C38 C41 1.47(3) 3 ?
C38 C39 1.50(3) . ?
C39 C40 1.366(16) . ?
C39 C42 1.39(2) 3 ?
C40 C41 1.353(17) . ?
C40 C42 1.360(19) 3 ?
C40 C42 1.401(15) . ?
C41 C42 1.357(17) . ?
C41 C38 1.47(3) 3 ?
C42 C40 1.360(19) 3 ?
C42 C39 1.39(2) 3 ?
C42 C38 1.43(2) 3 ?
C42 C42 1.51(4) 3 ?

loop_
_geom_torsion_atom_site_label_1
_geom_torsion_atom_site_label_2
_geom_torsion_atom_site_label_3
_geom_torsion_atom_site_label_4
_geom_torsion
_geom_torsion_site_symmetry_1
_geom_torsion_site_symmetry_2
_geom_torsion_site_symmetry_3
_geom_torsion_site_symmetry_4
_geom_torsion_publ_flag
N4 Zr N1 C1 -98.3(3) . . . . ?
N2 Zr N1 C1 -36.4(3) . . . . ?
N3 Zr N1 C1 113.8(3) . . . . ?
Cl2 Zr N1 C1 54.7(3) . . . . ?
Cl1 Zr N1 C1 172.9(3) . . . . ?
N4 Zr N1 C14 82.4(3) . . . . ?
N2 Zr N1 C14 144.3(3) . . . . ?
N3 Zr N1 C14 -65.5(4) . . . . ?
Cl2 Zr N1 C14 -124.6(3) . . . . ?
Cl1 Zr N1 C14 -6.5(3) . . . . ?
N4 Zr N2 C3 174.3(3) . . . . ?
N1 Zr N2 C3 47.5(3) . . . . ?
N3 Zr N2 C3 -121.4(3) . . . . ?
Cl2 Zr N2 C3 -38.6(3) . . . . ?
Cl1 Zr N2 C3 107.1(3) . . . . ?
N4 Zr N2 C12 -15.5(2) . . . . ?
N1 Zr N2 C12 -142.3(3) . . . . ?
N3 Zr N2 C12 48.9(3) . . . . ?
Cl2 Zr N2 C12 131.6(2) . . . . ?
Cl1 Zr N2 C12 -82.6(3) . . . . ?
N4 Zr N3 C6 -37.9(3) . . . . ?
N2 Zr N3 C6 -99.8(3) . . . . ?
N1 Zr N3 C6 113.9(3) . . . . ?
Cl2 Zr N3 C6 173.4(3) . . . . ?
Cl1 Zr N3 C6 55.2(2) . . . . ?
N4 Zr N3 C26 145.3(3) . . . . ?
N2 Zr N3 C26 83.4(3) . . . . ?
N1 Zr N3 C26 -62.9(4) . . . . ?
Cl2 Zr N3 C26 -3.4(2) . . . . ?
Cl1 Zr N3 C26 -121.6(2) . . . . ?
N2 Zr N4 C8 174.7(3) . . . . ?
N1 Zr N4 C8 -120.6(3) . . . . ?
N3 Zr N4 C8 48.7(3) . . . . ?
Cl2 Zr N4 C8 109.0(3) . . . . ?
Cl1 Zr N4 C8 -36.5(3) . . . . ?
N2 Zr N4 C11 -13.4(3) . . . . ?
N1 Zr N4 C11 51.3(3) . . . . ?
N3 Zr N4 C11 -139.4(3) . . . . ?
Cl2 Zr N4 C11 -79.2(3) . . . . ?
Cl1 Zr N4 C11 135.3(3) . . . . ?
C14 N1 C1 C2 -168.2(3) . . . . ?
Zr N1 C1 C2 12.4(5) . . . . ?
C14 N1 C1 C4 6.2(5) . . . . ?
Zr N1 C1 C4 -173.2(3) . . . . ?
N1 C1 C2 C3 23.7(6) . . . . ?
C4 C1 C2 C3 -151.1(4) . . . . ?
C12 N2 C3 C2 155.9(3) . . . . ?
Zr N2 C3 C2 -34.0(5) . . . . ?
C12 N2 C3 C5 -21.9(5) . . . . ?
Zr N2 C3 C5 148.3(3) . . . . ?
C1 C2 C3 N2 -13.5(6) . . . . ?
C1 C2 C3 C5 164.3(4) . . . . ?
C26 N3 C6 C7 -170.0(3) . . . . ?
Zr N3 C6 C7 13.1(4) . . . . ?
C26 N3 C6 C9 6.3(5) . . . . ?
Zr N3 C6 C9 -170.7(3) . . . . ?
N3 C6 C7 C8 25.5(5) . . . . ?
C9 C6 C7 C8 -151.0(4) . . . . ?
C11 N4 C8 C7 154.5(3) . . . . ?
Zr N4 C8 C7 -33.7(4) . . . . ?
C11 N4 C8 C10 -21.9(5) . . . . ?
Zr N4 C8 C10 149.9(3) . . . . ?
C6 C7 C8 N4 -16.1(5) . . . . ?
C6 C7 C8 C10 160.4(3) . . . . ?
C8 N4 C11 C12 -149.4(3) . . . . ?
Zr N4 C11 C12 38.1(4) . . . . ?
C3 N2 C12 C11 -149.0(3) . . . . ?
Zr N2 C12 C11 40.2(4) . . . . ?
N4 C11 C12 N2 -47.3(4) . . . . ?
C1 N1 C14 C15 83.5(4) . . . . ?
Zr N1 C14 C15 -97.1(3) . . . . ?
C1 N1 C14 C19 -94.0(4) . . . . ?
Zr N1 C14 C19 85.4(3) . . . . ?
C19 C14 C15 C16 1.7(5) . . . . ?
N1 C14 C15 C16 -175.8(3) . . . . ?
C19 C14 C15 C20 -176.9(3) . . . . ?
N1 C14 C15 C20 5.7(5) . . . . ?
C14 C15 C16 C17 -0.4(6) . . . . ?
C20 C15 C16 C17 178.2(4) . . . . ?
C15 C16 C17 C18 -0.3(7) . . . . ?
C16 C17 C18 C19 -0.2(7) . . . . ?
C17 C18 C19 C14 1.4(6) . . . . ?
C17 C18 C19 C23 -178.9(4) . . . . ?
C15 C14 C19 C18 -2.1(5) . . . . ?
N1 C14 C19 C18 175.3(3) . . . . ?
C15 C14 C19 C23 178.2(4) . . . . ?
N1 C14 C19 C23 -4.4(5) . . . . ?
C14 C15 C20 C21 98.0(4) . . . . ?
C16 C15 C20 C21 -80.5(4) . . . . ?
C14 C15 C20 C22 -138.2(4) . . . . ?
C16 C15 C20 C22 43.2(5) . . . . ?
C18 C19 C23 C24 -85.3(5) . . . . ?
C14 C19 C23 C24 94.4(5) . . . . ?
C18 C19 C23 C25 38.5(6) . . . . ?
C14 C19 C23 C25 -141.8(4) . . . . ?
C6 N3 C26 C31 97.6(4) . . . . ?
Zr N3 C26 C31 -85.4(3) . . . . ?
C6 N3 C26 C27 -83.2(4) . . . . ?
Zr N3 C26 C27 93.8(4) . . . . ?
C31 C26 C27 C28 -2.2(6) . . . . ?
N3 C26 C27 C28 178.6(3) . . . . ?
C31 C26 C27 C32 177.0(4) . . . . ?
N3 C26 C27 C32 -2.2(6) . . . . ?
C26 C27 C28 C29 1.2(7) . . . . ?
C32 C27 C28 C29 -178.0(5) . . . . ?
C27 C28 C29 C30 0.3(8) . . . . ?
C28 C29 C30 C31 -0.8(7) . . . . ?
C27 C26 C31 C30 1.7(5) . . . . ?
N3 C26 C31 C30 -179.1(3) . . . . ?
C27 C26 C31 C35 -177.7(4) . . . . ?
N3 C26 C31 C35 1.5(5) . . . . ?
C29 C30 C31 C26 -0.2(6) . . . . ?
C29 C30 C31 C35 179.2(4) . . . . ?
C28 C27 C32 C33 61.2(6) . . . . ?
C26 C27 C32 C33 -117.9(5) . . . . ?
C28 C27 C32 C34 -60.8(6) . . . . ?
C26 C27 C32 C34 120.1(5) . . . . ?
C26 C31 C35 C37 -107.9(5) . . . . ?
C30 C31 C35 C37 72.8(6) . . . . ?
C26 C31 C35 C36 126.8(4) . . . . ?
C30 C31 C35 C36 -52.6(5) . . . . ?
C42 C38 C39 C40 -2.4(12) 3 . . . ?
C41 C38 C39 C40 -11(2) 3 . . . ?
C41 C38 C39 C42 -8.6(13) 3 . . 3 ?
C42 C39 C40 C41 162(11) 3 . . . ?
C38 C39 C40 C41 164(10) . . . . ?
C38 C39 C40 C42 2.4(12) . . . 3 ?
C42 C39 C40 C42 10.7(15) 3 . . . ?
C38 C39 C40 C42 13(2) . . . . ?
C42 C40 C41 C42 7.2(16) 3 . . . ?
C39 C40 C41 C42 -153(11) . . . . ?
C42 C40 C41 C38 7(2) 3 . . 3 ?
C39 C40 C41 C38 -153(10) . . . 3 ?
C42 C40 C41 C38 -0.1(13) . . . 3 ?
C40 C41 C42 C40 -38(10) . . . 3 ?
C38 C41 C42 C40 142(9) 3 . . 3 ?
C40 C41 C42 C39 -169.0(15) . . . 3 ?
C38 C41 C42 C39 10.9(16) 3 . . 3 ?
C38 C41 C42 C40 179.9(13) 3 . . . ?
C40 C41 C42 C38 -179.9(13) . . . 3 ?
C40 C41 C42 C42 -5.8(13) . . . 3 ?
C38 C41 C42 C42 174.1(15) 3 . . 3 ?
C42 C40 C42 C41 -173.5(14) 3 . . . ?
C39 C40 C42 C41 176.2(16) . . . . ?
C41 C40 C42 C40 173.5(14) . . . 3 ?
C42 C40 C42 C40 0.0 3 . . 3 ?
C39 C40 C42 C40 -10.2(14) . . . 3 ?
C41 C40 C42 C39 125(10) . . . 3 ?
C42 C40 C42 C39 -49(9) 3 . . 3 ?
C39 C40 C42 C39 -59(10) . . . 3 ?
C41 C40 C42 C38 0.1(13) . . . 3 ?
C42 C40 C42 C38 -173.4(16) 3 . . 3 ?
C39 C40 C42 C38 176.4(13) . . . 3 ?
C41 C40 C42 C42 173.5(14) . . . 3 ?
C39 C40 C42 C42 -10.2(14) . . . 3 ?
